data_8103995
loop_
_publ_author_name
'Troyanov, S.I.'
'Kosterina, E.V.'
'Loose, A.'
'Kemnitz, E.'
'Reehuis, M.'

_publ_section_title
;
 Single crystal neutron diffraction study of the phase transition in (N
 H4) H5 (P O4)2
;
_journal_name_full 'Zeitschrift fuer Kristallographie (149,1979-)'
_journal_page_first 470
_journal_page_last 474
_journal_volume 218
_journal_year 2003
_chemical_formula_sum 'H9 N O8 P2'
_chemical_name_systematic '(N H4) (H2 P O4) (H3 P O4)'
_space_group_IT_number 14
_symmetry_space_group_name_Hall '-P 2ybc'
_symmetry_space_group_name_H-M 'P 1 21/c 1'
_cell_angle_alpha 90
_cell_angle_beta 102.51
_cell_angle_gamma 90
_cell_formula_units_Z 4
_cell_length_a 10.04
_cell_length_b 7.628
_cell_length_c 9.558
_cell_volume 714.622
_citation_journal_id_ASTM ZEKRDZ
_cod_data_source_file Troyanov_ZEKRDZ_2003_822.cif
_cod_data_source_block H9N1O8P2
_cod_original_cell_volume 714.6215
_cod_original_formula_sum 'H9 N1 O8 P2'
_cod_database_code 8103995

loop_
_symmetry_equiv_pos_as_xyz
x,y,z
-x,y+1/2,-z+1/2
-x,-y,-z
x,-y-1/2,z-1/2

loop_
_atom_site_label
_atom_site_type_symbol
_atom_site_fract_x
_atom_site_fract_y
_atom_site_fract_z
_atom_site_occupancy
_atom_site_U_iso_or_equiv
N1 N-3 0.2365 0.7539 0.5027 1 0.0
H2 H+1 0.4216 0.3083 -0.0157 1 0.0
H1 H+1 0.5688 -0.0286 0.1653 1 0.0
H9 H+1 0.2043 0.6425 0.4494 1 0.0
O7 O-2 0.1748 0.0462 0.3245 1 0.0
O2 O-2 0.414 0.3412 0.0838 1 0.0
O6 O-2 0.108 0.3338 0.4271 1 0.0
O8 O-2 0.071 0.2966 0.1684 1 0.0
H5 H+1 0.0995 0.2874 0.5227 1 0.0
P2 P+5 0.0751 0.1959 0.3036 1 0.0
P1 P+5 0.4439 0.1891 0.1934 1 0.0
O1 O-2 0.5754 0.1013 0.1677 1 0.0
H8 H+1 0.3366 0.7331 0.5504 1 0.0
O3 O-2 0.334 0.05 0.1662 1 0.0
H6 H+1 0.184 0.7708 0.5811 1 0.0
H7 H+1 0.2205 0.8623 0.4345 1 0.0
O5 O-2 -0.0672 0.1235 0.3097 1 0.0
H3 H+1 0.2648 0.0517 0.2353 1 0.0
O4 O-2 0.4604 0.2675 0.3398 1 0.0
H4 H+1 -0.069 -0.0121 0.3169 1 0.0
